data_7710510
loop_
_publ_author_name
'Wohltmann, Wiebke Marie'
'Schmidtmann, Marc'
'M\"uller, Thomas'

_publ_section_title
;
 Covalent triflates as synthons for silolyl- and germolyl cations
;
_journal_name_full 'Dalton Transactions'
_journal_paper_doi 10.1039/D2DT01446G
_journal_year 2022
_chemical_formula_structural '[GeC4(CH3)2(Si(CH3)3)2(OP(C2H5)3)(C6H5)] [CF3SO3]'
_chemical_formula_sum 'C25 H44 F3 Ge O4 P S Si2'
_chemical_formula_weight 657.40
_space_group_crystal_system triclinic
_space_group_IT_number 2
_space_group_name_Hall '-P 1'
_space_group_name_H-M_alt 'P -1'
_atom_sites_solution_hydrogens difmap
_atom_sites_solution_primary direct
_atom_sites_solution_secondary difmap
_audit_creation_method SHELXL-2018/3
_audit_update_record
;
2022-05-03 deposited with the CCDC.	2022-06-09 downloaded from the CCDC.
;
_cell_angle_alpha 78.533(4)
_cell_angle_beta 86.905(4)
_cell_angle_gamma 71.399(4)
_cell_formula_units_Z 2
_cell_length_a 9.7240(8)
_cell_length_b 10.0242(8)
_cell_length_c 17.8098(14)
_cell_measurement_reflns_used 9863
_cell_measurement_temperature 100(2)
_cell_measurement_theta_max 75.18
_cell_measurement_theta_min 2.53
_cell_volume 1612.4(2)
_computing_cell_refinement 'Bruker SAINT V8.40A'
_computing_data_collection 'Bruker APEX3'
_computing_data_reduction 'Bruker SAINT V8.40A'
_computing_structure_refinement 'SHELXL-2018/3 (Sheldrick, 2018)'
_computing_structure_solution 'SHELXS-2013/1 (Sheldrick, 2013)'
_diffrn_ambient_temperature 100(2)
_diffrn_measured_fraction_theta_full 0.995
_diffrn_measured_fraction_theta_max 0.989
_diffrn_measurement_device_type 'Bruker Photon III CPAD'
_diffrn_measurement_method '\f and \w scans'
_diffrn_radiation_type CuK\a
_diffrn_radiation_wavelength 1.54178
_diffrn_reflns_av_R_equivalents 0.0627
_diffrn_reflns_av_unetI/netI 0.0565
_diffrn_reflns_Laue_measured_fraction_full 0.995
_diffrn_reflns_Laue_measured_fraction_max 0.989
_diffrn_reflns_limit_h_max 11
_diffrn_reflns_limit_h_min -12
_diffrn_reflns_limit_k_max 12
_diffrn_reflns_limit_k_min -12
_diffrn_reflns_limit_l_max 22
_diffrn_reflns_limit_l_min -22
_diffrn_reflns_number 26172
_diffrn_reflns_point_group_measured_fraction_full 0.995
_diffrn_reflns_point_group_measured_fraction_max 0.989
_diffrn_reflns_theta_full 67.679
_diffrn_reflns_theta_max 74.487
_diffrn_reflns_theta_min 2.531
_diffrn_source 'I\mS microfocus'
_exptl_absorpt_coefficient_mu 3.469
_exptl_absorpt_correction_T_max 1.0000
_exptl_absorpt_correction_T_min 0.7895
_exptl_absorpt_correction_type multi-scan
_exptl_absorpt_process_details 'SADABS-2016/2 (Sheldrick)'
_exptl_crystal_colour colourless
_exptl_crystal_density_diffrn 1.354
_exptl_crystal_description plate
_exptl_crystal_F_000 688
_exptl_crystal_size_max 0.090
_exptl_crystal_size_mid 0.050
_exptl_crystal_size_min 0.030
_refine_diff_density_max 0.729
_refine_diff_density_min -0.518
_refine_diff_density_rms 0.090
_refine_ls_extinction_method none
_refine_ls_goodness_of_fit_ref 1.046
_refine_ls_hydrogen_treatment constr
_refine_ls_matrix_type full
_refine_ls_number_parameters 345
_refine_ls_number_reflns 6525
_refine_ls_number_restraints 0
_refine_ls_restrained_S_all 1.046
_refine_ls_R_factor_all 0.0550
_refine_ls_R_factor_gt 0.0474
_refine_ls_shift/su_max 0.000
_refine_ls_shift/su_mean 0.000
_refine_ls_structure_factor_coef Fsqd
_refine_ls_weighting_details 'w=1/[\s^2^(Fo^2^)+(0.0500P)^2^+2.5000P] where P=(Fo^2^+2Fc^2^)/3'
_refine_ls_weighting_scheme calc
_refine_ls_wR_factor_gt 0.1205
_refine_ls_wR_factor_ref 0.1262
_reflns_Friedel_coverage 0.000
_reflns_number_gt 5621
_reflns_number_total 6525
_reflns_threshold_expression 'I > 2\s(I)'
_cod_data_source_file d2dt01446g3.cif
_cod_data_source_block ww120
_cod_database_code 7710510
_shelx_shelxl_version_number 2018/3
_shelx_space_group_comment
;
The symmetry employed for this shelxl refinement is uniquely defined
by the following loop, which should always be used as a source of
symmetry information in preference to the above space-group names.
They are only intended as comments.
;
_shelx_estimated_absorpt_t_min 0.745
_shelx_estimated_absorpt_t_max 0.903

loop_
_space_group_symop_operation_xyz
'x, y, z'
'-x, -y, -z'

loop_
_atom_site_label
_atom_site_type_symbol
_atom_site_fract_x
_atom_site_fract_y
_atom_site_fract_z
_atom_site_U_iso_or_equiv
_atom_site_adp_type
_atom_site_occupancy
_atom_site_site_symmetry_order
_atom_site_calc_flag
_atom_site_refinement_flags_posn
_atom_site_refinement_flags_adp
_atom_site_refinement_flags_occupancy
_atom_site_disorder_assembly
_atom_site_disorder_group
Ge1 Ge 0.61304(4) 0.24565(3) 0.20439(2) 0.02287(11) Uani 1 1 d . . . . .
P1 P 0.67547(9) 0.25090(8) 0.37856(4) 0.02905(18) Uani 1 1 d . . . . .
Si1 Si 0.32518(10) 0.12462(8) 0.24738(5) 0.02913(19) Uani 1 1 d . . . . .
Si2 Si 0.72965(9) 0.51867(8) 0.10942(5) 0.02725(18) Uani 1 1 d . . . . .
O1 O 0.7031(3) 0.2117(2) 0.29799(12) 0.0329(5) Uani 1 1 d . . . . .
C1 C 0.4067(3) 0.2722(3) 0.21498(16) 0.0257(6) Uani 1 1 d . . . . .
C2 C 0.3433(3) 0.4109(3) 0.18337(16) 0.0257(6) Uani 1 1 d . . . . .
C3 C 0.4387(3) 0.5035(3) 0.15220(16) 0.0259(6) Uani 1 1 d . . . . .
C4 C 0.5845(3) 0.4421(3) 0.15337(16) 0.0249(6) Uani 1 1 d . . . . .
C5 C 0.1828(4) 0.4813(3) 0.17487(19) 0.0332(7) Uani 1 1 d . . . . .
H5A H 0.133580 0.408840 0.190330 0.050 Uiso 1 1 calc R U . . .
H5B H 0.158711 0.527612 0.121265 0.050 Uiso 1 1 calc R U . . .
H5C H 0.151006 0.553464 0.207431 0.050 Uiso 1 1 calc R U . . .
C6 C 0.3648(4) 0.6601(3) 0.12106(19) 0.0318(7) Uani 1 1 d . . . . .
H6A H 0.305099 0.670220 0.076403 0.048 Uiso 1 1 calc R U . . .
H6B H 0.438173 0.708170 0.105857 0.048 Uiso 1 1 calc R U . . .
H6C H 0.303034 0.704024 0.160650 0.048 Uiso 1 1 calc R U . . .
C7 C 0.4670(4) -0.0356(3) 0.3003(2) 0.0419(8) Uani 1 1 d . . . . .
H7A H 0.551342 -0.062927 0.267402 0.063 Uiso 1 1 calc R U . . .
H7B H 0.427433 -0.115544 0.314798 0.063 Uiso 1 1 calc R U . . .
H7C H 0.496577 -0.012332 0.346594 0.063 Uiso 1 1 calc R U . . .
C8 C 0.2732(4) 0.0720(4) 0.1609(2) 0.0391(8) Uani 1 1 d . . . . .
H8A H 0.200862 0.154443 0.130692 0.059 Uiso 1 1 calc R U . . .
H8B H 0.232096 -0.006584 0.176899 0.059 Uiso 1 1 calc R U . . .
H8C H 0.359290 0.040474 0.129703 0.059 Uiso 1 1 calc R U . . .
C9 C 0.1643(5) 0.1762(4) 0.3107(2) 0.0472(9) Uani 1 1 d . . . . .
H9A H 0.189105 0.217466 0.351543 0.071 Uiso 1 1 calc R U . . .
H9B H 0.136930 0.090997 0.333347 0.071 Uiso 1 1 calc R U . . .
H9C H 0.082888 0.247189 0.280285 0.071 Uiso 1 1 calc R U . . .
C10 C 0.8891(4) 0.3660(4) 0.0888(2) 0.0416(8) Uani 1 1 d . . . . .
H10A H 0.925923 0.299160 0.136801 0.062 Uiso 1 1 calc R U . . .
H10B H 0.965734 0.403353 0.064689 0.062 Uiso 1 1 calc R U . . .
H10C H 0.858658 0.315741 0.054122 0.062 Uiso 1 1 calc R U . . .
C11 C 0.6716(4) 0.6433(4) 0.0155(2) 0.0419(8) Uani 1 1 d . . . . .
H11A H 0.617519 0.603704 -0.014148 0.063 Uiso 1 1 calc R U . . .
H11B H 0.757415 0.654622 -0.013080 0.063 Uiso 1 1 calc R U . . .
H11C H 0.609441 0.736940 0.024635 0.063 Uiso 1 1 calc R U . . .
C12 C 0.7890(4) 0.6140(4) 0.1746(2) 0.0401(8) Uani 1 1 d . . . . .
H12A H 0.706130 0.693265 0.185962 0.060 Uiso 1 1 calc R U . . .
H12B H 0.864872 0.651924 0.149750 0.060 Uiso 1 1 calc R U . . .
H12C H 0.827429 0.547038 0.222308 0.060 Uiso 1 1 calc R U . . .
C13 C 0.7403(3) 0.0937(3) 0.15807(16) 0.0253(6) Uani 1 1 d . . . . .
C14 C 0.8694(3) 0.0009(3) 0.19251(18) 0.0283(6) Uani 1 1 d . . . . .
H14 H 0.893299 0.004497 0.242926 0.034 Uiso 1 1 calc R U . . .
C15 C 0.9641(4) -0.0978(3) 0.1527(2) 0.0335(7) Uani 1 1 d . . . . .
H15 H 1.051910 -0.162206 0.176339 0.040 Uiso 1 1 calc R U . . .
C16 C 0.9300(4) -0.1015(3) 0.0794(2) 0.0370(8) Uani 1 1 d . . . . .
H16 H 0.995916 -0.167007 0.052189 0.044 Uiso 1 1 calc R U . . .
C17 C 0.8011(4) -0.0113(4) 0.04497(19) 0.0379(8) Uani 1 1 d . . . . .
H17 H 0.777538 -0.016036 -0.005301 0.045 Uiso 1 1 calc R U . . .
C18 C 0.7057(4) 0.0868(3) 0.08434(18) 0.0321(7) Uani 1 1 d . . . . .
H18 H 0.616920 0.149218 0.060843 0.038 Uiso 1 1 calc R U . . .
C19 C 0.4895(4) 0.2782(4) 0.40423(19) 0.0361(7) Uani 1 1 d . . . . .
H19A H 0.428176 0.361966 0.368167 0.043 Uiso 1 1 calc R U . . .
H19B H 0.463292 0.193274 0.398127 0.043 Uiso 1 1 calc R U . . .
C20 C 0.4546(4) 0.3034(4) 0.48603(19) 0.0416(8) Uani 1 1 d . . . . .
H20A H 0.350672 0.320533 0.495197 0.062 Uiso 1 1 calc R U . . .
H20B H 0.480548 0.387014 0.492872 0.062 Uiso 1 1 calc R U . . .
H20C H 0.510314 0.218641 0.522427 0.062 Uiso 1 1 calc R U . . .
C21 C 0.7209(4) 0.4097(3) 0.38155(19) 0.0354(7) Uani 1 1 d . . . . .
H21A H 0.733063 0.414002 0.435764 0.042 Uiso 1 1 calc R U . . .
H21B H 0.815402 0.402313 0.356075 0.042 Uiso 1 1 calc R U . . .
C22 C 0.6093(4) 0.5488(4) 0.3436(2) 0.0388(8) Uani 1 1 d . . . . .
H22A H 0.590587 0.542920 0.291010 0.058 Uiso 1 1 calc R U . . .
H22B H 0.646555 0.629141 0.342696 0.058 Uiso 1 1 calc R U . . .
H22C H 0.518851 0.563927 0.372603 0.058 Uiso 1 1 calc R U . . .
C23 C 0.7924(4) 0.1057(4) 0.44403(19) 0.0396(8) Uani 1 1 d . . . . .
H23A H 0.892919 0.086154 0.424800 0.048 Uiso 1 1 calc R U . . .
H23B H 0.790279 0.135132 0.494051 0.048 Uiso 1 1 calc R U . . .
C24 C 0.7528(5) -0.0326(4) 0.4564(2) 0.0487(9) Uani 1 1 d . . . . .
H24A H 0.752395 -0.061772 0.407043 0.073 Uiso 1 1 calc R U . . .
H24B H 0.656206 -0.016541 0.479154 0.073 Uiso 1 1 calc R U . . .
H24C H 0.824233 -0.108329 0.490847 0.073 Uiso 1 1 calc R U . . .
S1 S 0.16327(10) 0.72516(9) 0.36675(5) 0.0380(2) Uani 1 1 d . . . . .
F1 F 0.0946(4) 0.4901(3) 0.37919(19) 0.0815(10) Uani 1 1 d . . . . .
F2 F -0.0340(3) 0.6355(2) 0.44867(15) 0.0605(7) Uani 1 1 d . . . . .
F3 F -0.0717(3) 0.6831(4) 0.32760(17) 0.0756(8) Uani 1 1 d . . . . .
O2 O 0.2636(3) 0.6553(4) 0.42915(16) 0.0586(8) Uani 1 1 d . . . . .
O3 O 0.0756(3) 0.8685(3) 0.3720(2) 0.0564(7) Uani 1 1 d . . . . .
O4 O 0.2206(4) 0.7063(4) 0.29256(15) 0.0573(8) Uani 1 1 d . . . . .
C25 C 0.0313(5) 0.6282(4) 0.3813(2) 0.0481(9) Uani 1 1 d . . . . .

loop_
_atom_site_aniso_label
_atom_site_aniso_U_11
_atom_site_aniso_U_22
_atom_site_aniso_U_33
_atom_site_aniso_U_23
_atom_site_aniso_U_13
_atom_site_aniso_U_12
Ge1 0.02704(19) 0.01756(17) 0.02090(17) -0.00389(12) -0.00253(12) -0.00215(13)
P1 0.0387(4) 0.0229(3) 0.0216(3) -0.0056(3) -0.0024(3) -0.0031(3)
Si1 0.0370(5) 0.0211(4) 0.0289(4) -0.0044(3) 0.0023(3) -0.0093(3)
Si2 0.0283(4) 0.0247(4) 0.0278(4) -0.0031(3) -0.0019(3) -0.0079(3)
O1 0.0385(13) 0.0287(11) 0.0243(10) -0.0069(8) -0.0019(9) 0.0006(9)
C1 0.0307(15) 0.0217(13) 0.0227(13) -0.0051(11) -0.0022(11) -0.0047(11)
C2 0.0311(15) 0.0220(13) 0.0222(13) -0.0057(11) 0.0003(11) -0.0051(12)
C3 0.0348(16) 0.0215(13) 0.0205(13) -0.0047(10) -0.0007(11) -0.0073(12)
C4 0.0277(15) 0.0200(12) 0.0258(14) -0.0052(11) -0.0020(11) -0.0051(11)
C5 0.0311(17) 0.0267(15) 0.0376(17) -0.0018(13) -0.0007(13) -0.0057(13)
C6 0.0297(16) 0.0202(13) 0.0390(17) 0.0003(12) 0.0046(13) -0.0031(12)
C7 0.056(2) 0.0214(15) 0.0442(19) 0.0036(14) -0.0093(17) -0.0111(15)
C8 0.045(2) 0.0327(17) 0.0424(18) -0.0088(14) -0.0065(15) -0.0133(15)
C9 0.058(2) 0.0337(18) 0.052(2) -0.0095(16) 0.0219(19) -0.0204(17)
C10 0.0288(17) 0.0363(17) 0.057(2) -0.0112(16) 0.0097(15) -0.0063(14)
C11 0.041(2) 0.047(2) 0.0320(17) 0.0017(15) 0.0010(14) -0.0107(16)
C12 0.045(2) 0.0431(19) 0.0393(18) -0.0103(15) 0.0017(15) -0.0232(16)
C13 0.0325(15) 0.0189(12) 0.0229(13) -0.0053(10) 0.0013(11) -0.0053(11)
C14 0.0329(16) 0.0212(13) 0.0292(14) -0.0052(11) -0.0022(12) -0.0056(12)
C15 0.0266(16) 0.0240(14) 0.0462(18) -0.0067(13) 0.0021(13) -0.0032(12)
C16 0.045(2) 0.0265(15) 0.0402(18) -0.0132(13) 0.0169(15) -0.0103(14)
C17 0.055(2) 0.0339(16) 0.0256(15) -0.0116(13) 0.0045(14) -0.0128(16)
C18 0.0398(18) 0.0276(15) 0.0254(14) -0.0043(12) -0.0041(13) -0.0057(13)
C19 0.046(2) 0.0305(16) 0.0299(16) -0.0097(13) 0.0021(14) -0.0076(14)
C20 0.054(2) 0.0372(18) 0.0300(16) -0.0090(14) 0.0071(15) -0.0092(16)
C21 0.045(2) 0.0292(15) 0.0303(15) -0.0083(13) -0.0025(14) -0.0080(14)
C22 0.049(2) 0.0284(16) 0.0344(17) -0.0073(13) 0.0009(15) -0.0057(15)
C23 0.051(2) 0.0316(16) 0.0264(15) -0.0051(13) -0.0067(14) 0.0015(15)
C24 0.062(3) 0.0302(17) 0.043(2) -0.0009(15) -0.0052(18) -0.0028(17)
S1 0.0445(5) 0.0400(4) 0.0289(4) -0.0064(3) -0.0050(3) -0.0119(4)
F1 0.117(3) 0.0410(13) 0.095(2) -0.0312(14) 0.0338(19) -0.0314(15)
F2 0.0793(18) 0.0389(12) 0.0554(14) -0.0037(10) 0.0220(13) -0.0145(12)
F3 0.0764(19) 0.101(2) 0.0649(17) -0.0055(16) -0.0142(15) -0.0538(18)
O2 0.0494(17) 0.077(2) 0.0343(13) -0.0125(13) -0.0121(12) 0.0034(15)
O3 0.0561(18) 0.0359(14) 0.079(2) -0.0090(13) 0.0025(15) -0.0179(13)
O4 0.0632(19) 0.084(2) 0.0313(13) -0.0147(14) 0.0044(12) -0.0314(17)
C25 0.071(3) 0.0347(18) 0.0416(19) -0.0091(15) 0.0088(19) -0.0208(18)

loop_
_atom_type_symbol
_atom_type_description
_atom_type_scat_dispersion_real
_atom_type_scat_dispersion_imag
_atom_type_scat_source
C C 0.0181 0.0091 'International Tables Vol C Tables 4.2.6.8 and 6.1.1.4'
H H 0.0000 0.0000 'International Tables Vol C Tables 4.2.6.8 and 6.1.1.4'
O O 0.0492 0.0322 'International Tables Vol C Tables 4.2.6.8 and 6.1.1.4'
F F 0.0727 0.0534 'International Tables Vol C Tables 4.2.6.8 and 6.1.1.4'
Si Si 0.2541 0.3302 'International Tables Vol C Tables 4.2.6.8 and 6.1.1.4'
P P 0.2955 0.4335 'International Tables Vol C Tables 4.2.6.8 and 6.1.1.4'
S S 0.3331 0.5567 'International Tables Vol C Tables 4.2.6.8 and 6.1.1.4'
Ge Ge -1.0885 0.8855 'International Tables Vol C Tables 4.2.6.8 and 6.1.1.4'

loop_
_geom_angle_atom_site_label_1
_geom_angle_atom_site_label_2
_geom_angle_atom_site_label_3
_geom_angle
_geom_angle_site_symmetry_1
_geom_angle_site_symmetry_3
_geom_angle_publ_flag
O1 Ge1 C13 101.51(11) . . ?
O1 Ge1 C4 109.65(11) . . ?
C13 Ge1 C4 118.43(12) . . ?
O1 Ge1 C1 111.92(11) . . ?
C13 Ge1 C1 121.61(12) . . ?
C4 Ge1 C1 93.86(12) . . ?
O1 P1 C23 107.04(14) . . ?
O1 P1 C19 110.41(15) . . ?
C23 P1 C19 110.88(18) . . ?
O1 P1 C21 110.94(15) . . ?
C23 P1 C21 108.14(17) . . ?
C19 P1 C21 109.40(16) . . ?
C8 Si1 C7 107.05(16) . . ?
C8 Si1 C9 110.36(19) . . ?
C7 Si1 C9 109.23(19) . . ?
C8 Si1 C1 108.47(15) . . ?
C7 Si1 C1 108.70(15) . . ?
C9 Si1 C1 112.85(15) . . ?
C12 Si2 C11 108.98(18) . . ?
C12 Si2 C4 111.94(15) . . ?
C11 Si2 C4 112.48(15) . . ?
C12 Si2 C10 109.05(18) . . ?
C11 Si2 C10 106.38(18) . . ?
C4 Si2 C10 107.80(15) . . ?
P1 O1 Ge1 141.56(15) . . ?
C2 C1 Si1 130.1(2) . . ?
C2 C1 Ge1 104.1(2) . . ?
Si1 C1 Ge1 125.06(15) . . ?
C1 C2 C5 124.1(3) . . ?
C1 C2 C3 119.0(3) . . ?
C5 C2 C3 116.9(3) . . ?
C4 C3 C6 123.2(3) . . ?
C4 C3 C2 119.0(3) . . ?
C6 C3 C2 117.8(3) . . ?
C3 C4 Si2 129.7(2) . . ?
C3 C4 Ge1 103.9(2) . . ?
Si2 C4 Ge1 126.22(16) . . ?
C2 C5 H5A 109.5 . . ?
C2 C5 H5B 109.5 . . ?
H5A C5 H5B 109.5 . . ?
C2 C5 H5C 109.5 . . ?
H5A C5 H5C 109.5 . . ?
H5B C5 H5C 109.5 . . ?
C3 C6 H6A 109.5 . . ?
C3 C6 H6B 109.5 . . ?
H6A C6 H6B 109.5 . . ?
C3 C6 H6C 109.5 . . ?
H6A C6 H6C 109.5 . . ?
H6B C6 H6C 109.5 . . ?
Si1 C7 H7A 109.5 . . ?
Si1 C7 H7B 109.5 . . ?
H7A C7 H7B 109.5 . . ?
Si1 C7 H7C 109.5 . . ?
H7A C7 H7C 109.5 . . ?
H7B C7 H7C 109.5 . . ?
Si1 C8 H8A 109.5 . . ?
Si1 C8 H8B 109.5 . . ?
H8A C8 H8B 109.5 . . ?
Si1 C8 H8C 109.5 . . ?
H8A C8 H8C 109.5 . . ?
H8B C8 H8C 109.5 . . ?
Si1 C9 H9A 109.5 . . ?
Si1 C9 H9B 109.5 . . ?
H9A C9 H9B 109.5 . . ?
Si1 C9 H9C 109.5 . . ?
H9A C9 H9C 109.5 . . ?
H9B C9 H9C 109.5 . . ?
Si2 C10 H10A 109.5 . . ?
Si2 C10 H10B 109.5 . . ?
H10A C10 H10B 109.5 . . ?
Si2 C10 H10C 109.5 . . ?
H10A C10 H10C 109.5 . . ?
H10B C10 H10C 109.5 . . ?
Si2 C11 H11A 109.5 . . ?
Si2 C11 H11B 109.5 . . ?
H11A C11 H11B 109.5 . . ?
Si2 C11 H11C 109.5 . . ?
H11A C11 H11C 109.5 . . ?
H11B C11 H11C 109.5 . . ?
Si2 C12 H12A 109.5 . . ?
Si2 C12 H12B 109.5 . . ?
H12A C12 H12B 109.5 . . ?
Si2 C12 H12C 109.5 . . ?
H12A C12 H12C 109.5 . . ?
H12B C12 H12C 109.5 . . ?
C14 C13 C18 119.6(3) . . ?
C14 C13 Ge1 122.5(2) . . ?
C18 C13 Ge1 117.6(2) . . ?
C13 C14 C15 119.8(3) . . ?
C13 C14 H14 120.1 . . ?
C15 C14 H14 120.1 . . ?
C16 C15 C14 120.0(3) . . ?
C16 C15 H15 120.0 . . ?
C14 C15 H15 120.0 . . ?
C15 C16 C17 120.8(3) . . ?
C15 C16 H16 119.6 . . ?
C17 C16 H16 119.6 . . ?
C16 C17 C18 119.6(3) . . ?
C16 C17 H17 120.2 . . ?
C18 C17 H17 120.2 . . ?
C13 C18 C17 120.2(3) . . ?
C13 C18 H18 119.9 . . ?
C17 C18 H18 119.9 . . ?
C20 C19 P1 114.3(3) . . ?
C20 C19 H19A 108.7 . . ?
P1 C19 H19A 108.7 . . ?
C20 C19 H19B 108.7 . . ?
P1 C19 H19B 108.7 . . ?
H19A C19 H19B 107.6 . . ?
C19 C20 H20A 109.5 . . ?
C19 C20 H20B 109.5 . . ?
H20A C20 H20B 109.5 . . ?
C19 C20 H20C 109.5 . . ?
H20A C20 H20C 109.5 . . ?
H20B C20 H20C 109.5 . . ?
C22 C21 P1 114.5(3) . . ?
C22 C21 H21A 108.6 . . ?
P1 C21 H21A 108.6 . . ?
C22 C21 H21B 108.6 . . ?
P1 C21 H21B 108.6 . . ?
H21A C21 H21B 107.6 . . ?
C21 C22 H22A 109.5 . . ?
C21 C22 H22B 109.5 . . ?
H22A C22 H22B 109.5 . . ?
C21 C22 H22C 109.5 . . ?
H22A C22 H22C 109.5 . . ?
H22B C22 H22C 109.5 . . ?
C24 C23 P1 114.2(3) . . ?
C24 C23 H23A 108.7 . . ?
P1 C23 H23A 108.7 . . ?
C24 C23 H23B 108.7 . . ?
P1 C23 H23B 108.7 . . ?
H23A C23 H23B 107.6 . . ?
C23 C24 H24A 109.5 . . ?
C23 C24 H24B 109.5 . . ?
H24A C24 H24B 109.5 . . ?
C23 C24 H24C 109.5 . . ?
H24A C24 H24C 109.5 . . ?
H24B C24 H24C 109.5 . . ?
O4 S1 O2 115.14(19) . . ?
O4 S1 O3 115.4(2) . . ?
O2 S1 O3 114.05(19) . . ?
O4 S1 C25 103.85(18) . . ?
O2 S1 C25 103.6(2) . . ?
O3 S1 C25 102.47(19) . . ?
F3 C25 F1 108.6(4) . . ?
F3 C25 F2 107.1(4) . . ?
F1 C25 F2 107.4(3) . . ?
F3 C25 S1 110.7(3) . . ?
F1 C25 S1 111.0(3) . . ?
F2 C25 S1 111.8(3) . . ?

loop_
_geom_bond_atom_site_label_1
_geom_bond_atom_site_label_2
_geom_bond_distance
_geom_bond_site_symmetry_2
_geom_bond_publ_flag
Ge1 O1 1.845(2) . ?
Ge1 C13 1.929(3) . ?
Ge1 C4 1.936(3) . ?
Ge1 C1 1.942(3) . ?
P1 O1 1.549(2) . ?
P1 C23 1.784(3) . ?
P1 C19 1.789(4) . ?
P1 C21 1.794(3) . ?
Si1 C8 1.866(3) . ?
Si1 C7 1.870(4) . ?
Si1 C9 1.873(4) . ?
Si1 C1 1.874(3) . ?
Si2 C12 1.860(3) . ?
Si2 C11 1.870(4) . ?
Si2 C4 1.878(3) . ?
Si2 C10 1.879(3) . ?
C1 C2 1.345(4) . ?
C2 C5 1.496(4) . ?
C2 C3 1.522(4) . ?
C3 C4 1.353(4) . ?
C3 C6 1.506(4) . ?
C5 H5A 0.9800 . ?
C5 H5B 0.9800 . ?
C5 H5C 0.9800 . ?
C6 H6A 0.9800 . ?
C6 H6B 0.9800 . ?
C6 H6C 0.9800 . ?
C7 H7A 0.9800 . ?
C7 H7B 0.9800 . ?
C7 H7C 0.9800 . ?
C8 H8A 0.9800 . ?
C8 H8B 0.9800 . ?
C8 H8C 0.9800 . ?
C9 H9A 0.9800 . ?
C9 H9B 0.9800 . ?
C9 H9C 0.9800 . ?
C10 H10A 0.9800 . ?
C10 H10B 0.9800 . ?
C10 H10C 0.9800 . ?
C11 H11A 0.9800 . ?
C11 H11B 0.9800 . ?
C11 H11C 0.9800 . ?
C12 H12A 0.9800 . ?
C12 H12B 0.9800 . ?
C12 H12C 0.9800 . ?
C13 C14 1.389(4) . ?
C13 C18 1.393(4) . ?
C14 C15 1.398(4) . ?
C14 H14 0.9500 . ?
C15 C16 1.374(5) . ?
C15 H15 0.9500 . ?
C16 C17 1.380(5) . ?
C16 H16 0.9500 . ?
C17 C18 1.393(5) . ?
C17 H17 0.9500 . ?
C18 H18 0.9500 . ?
C19 C20 1.529(4) . ?
C19 H19A 0.9900 . ?
C19 H19B 0.9900 . ?
C20 H20A 0.9800 . ?
C20 H20B 0.9800 . ?
C20 H20C 0.9800 . ?
C21 C22 1.523(5) . ?
C21 H21A 0.9900 . ?
C21 H21B 0.9900 . ?
C22 H22A 0.9800 . ?
C22 H22B 0.9800 . ?
C22 H22C 0.9800 . ?
C23 C24 1.526(5) . ?
C23 H23A 0.9900 . ?
C23 H23B 0.9900 . ?
C24 H24A 0.9800 . ?
C24 H24B 0.9800 . ?
C24 H24C 0.9800 . ?
S1 O4 1.430(3) . ?
S1 O2 1.431(3) . ?
S1 O3 1.437(3) . ?
S1 C25 1.822(4) . ?
F1 C25 1.330(5) . ?
F2 C25 1.332(5) . ?
F3 C25 1.328(5) . ?

loop_
_geom_torsion_atom_site_label_1
_geom_torsion_atom_site_label_2
_geom_torsion_atom_site_label_3
_geom_torsion_atom_site_label_4
_geom_torsion
_geom_torsion_site_symmetry_1
_geom_torsion_site_symmetry_2
_geom_torsion_site_symmetry_3
_geom_torsion_site_symmetry_4
_geom_torsion_publ_flag
C23 P1 O1 Ge1 153.1(2) . . . . ?
C19 P1 O1 Ge1 32.3(3) . . . . ?
C21 P1 O1 Ge1 -89.1(3) . . . . ?
C13 Ge1 O1 P1 -164.4(2) . . . . ?
C4 Ge1 O1 P1 69.6(3) . . . . ?
C1 Ge1 O1 P1 -33.2(3) . . . . ?
C8 Si1 C1 C2 72.8(3) . . . . ?
C7 Si1 C1 C2 -171.1(3) . . . . ?
C9 Si1 C1 C2 -49.8(3) . . . . ?
C8 Si1 C1 Ge1 -95.7(2) . . . . ?
C7 Si1 C1 Ge1 20.4(2) . . . . ?
C9 Si1 C1 Ge1 141.7(2) . . . . ?
Si1 C1 C2 C5 6.9(4) . . . . ?
Ge1 C1 C2 C5 177.2(2) . . . . ?
Si1 C1 C2 C3 -171.6(2) . . . . ?
Ge1 C1 C2 C3 -1.3(3) . . . . ?
C1 C2 C3 C4 3.5(4) . . . . ?
C5 C2 C3 C4 -175.1(3) . . . . ?
C1 C2 C3 C6 -176.8(3) . . . . ?
C5 C2 C3 C6 4.6(4) . . . . ?
C6 C3 C4 Si2 -8.0(4) . . . . ?
C2 C3 C4 Si2 171.7(2) . . . . ?
C6 C3 C4 Ge1 176.9(2) . . . . ?
C2 C3 C4 Ge1 -3.4(3) . . . . ?
C12 Si2 C4 C3 87.6(3) . . . . ?
C11 Si2 C4 C3 -35.5(3) . . . . ?
C10 Si2 C4 C3 -152.5(3) . . . . ?
C12 Si2 C4 Ge1 -98.2(2) . . . . ?
C11 Si2 C4 Ge1 138.7(2) . . . . ?
C10 Si2 C4 Ge1 21.7(2) . . . . ?
C18 C13 C14 C15 0.5(5) . . . . ?
Ge1 C13 C14 C15 -173.6(2) . . . . ?
C13 C14 C15 C16 0.8(5) . . . . ?
C14 C15 C16 C17 -1.7(5) . . . . ?
C15 C16 C17 C18 1.3(5) . . . . ?
C14 C13 C18 C17 -0.8(5) . . . . ?
Ge1 C13 C18 C17 173.5(3) . . . . ?
C16 C17 C18 C13 0.0(5) . . . . ?
O1 P1 C19 C20 174.5(2) . . . . ?
C23 P1 C19 C20 56.0(3) . . . . ?
C21 P1 C19 C20 -63.2(3) . . . . ?
O1 P1 C21 C22 76.6(3) . . . . ?
C23 P1 C21 C22 -166.3(2) . . . . ?
C19 P1 C21 C22 -45.4(3) . . . . ?
O1 P1 C23 C24 -68.7(3) . . . . ?
C19 P1 C23 C24 51.8(3) . . . . ?
C21 P1 C23 C24 171.8(3) . . . . ?
O4 S1 C25 F3 -60.3(3) . . . . ?
O2 S1 C25 F3 179.0(3) . . . . ?
O3 S1 C25 F3 60.1(3) . . . . ?
O4 S1 C25 F1 60.3(3) . . . . ?
O2 S1 C25 F1 -60.3(3) . . . . ?
O3 S1 C25 F1 -179.2(3) . . . . ?
O4 S1 C25 F2 -179.7(3) . . . . ?
O2 S1 C25 F2 59.7(3) . . . . ?
O3 S1 C25 F2 -59.2(3) . . . . ?
